data_7042239
loop_
_publ_author_name
'Azizpoor Fard, Mahmood'
'Behnia, Ava'
'Puddephatt, Richard J.'

_publ_section_title
;
 Coordination chemistry of mercury(ii) with 2-pyridylnitrones: monomers to
 polymers.
;
_journal_issue 11
_journal_name_full 'Dalton transactions (Cambridge, England : 2003)'
_journal_page_first 3579
_journal_page_last 3587
_journal_paper_doi 10.1039/c7dt00050b
_journal_volume 46
_journal_year 2017
_chemical_formula_sum 'C7 H8 Hg2 I4 N2 O'
_chemical_formula_weight 1044.93
_space_group_crystal_system monoclinic
_space_group_IT_number 15
_space_group_name_Hall '-C 2yc'
_space_group_name_H-M_alt 'C 1 2/c 1'
_symmetry_space_group_name_Hall '-C 2yc'
_symmetry_space_group_name_H-M 'C 1 2/c 1'
_atom_sites_solution_hydrogens geom
_atom_sites_solution_primary dual
_atom_sites_solution_secondary difmap
_audit_creation_method SHELXL-2014/7
_audit_update_record
;
2016-12-29 deposited with the CCDC.
2017-02-23 downloaded from the CCDC.
;
_cell_angle_alpha 90
_cell_angle_beta 100.799(12)
_cell_angle_gamma 90
_cell_formula_units_Z 8
_cell_length_a 25.096(4)
_cell_length_b 4.3521(8)
_cell_length_c 30.983(6)
_cell_measurement_reflns_used 9894
_cell_measurement_temperature 110
_cell_measurement_theta_max 32.79
_cell_measurement_theta_min 3.33
_cell_volume 3324.0(10)
_computing_cell_refinement SAINT
_computing_data_collection Apex2
_computing_data_reduction SAINT
_computing_molecular_graphics NRCVAX
_computing_publication_material cif2tables.py
_computing_structure_refinement SHELXL-2014
_computing_structure_solution SHELXT
_diffrn_ambient_temperature 110
_diffrn_detector 'CCD plate'
_diffrn_detector_type 'Bruker Apex2'
_diffrn_measured_fraction_theta_full 0.998
_diffrn_measured_fraction_theta_max 0.993
_diffrn_measurement_device '\k-geometry diffractometer'
_diffrn_measurement_device_type 'Bruker Kappa Axis Apex2'
_diffrn_measurement_method 'phi and omega scans'
_diffrn_radiation_type MoK\a
_diffrn_radiation_wavelength 0.71073
_diffrn_reflns_av_R_equivalents 0.0394
_diffrn_reflns_av_unetI/netI 0.0291
_diffrn_reflns_Laue_measured_fraction_full 0.998
_diffrn_reflns_Laue_measured_fraction_max 0.993
_diffrn_reflns_limit_h_max 38
_diffrn_reflns_limit_h_min -37
_diffrn_reflns_limit_k_max 6
_diffrn_reflns_limit_k_min -6
_diffrn_reflns_limit_l_max 47
_diffrn_reflns_limit_l_min -46
_diffrn_reflns_number 41441
_diffrn_reflns_point_group_measured_fraction_full 0.998
_diffrn_reflns_point_group_measured_fraction_max 0.993
_diffrn_reflns_theta_full 25.242
_diffrn_reflns_theta_max 33.003
_diffrn_reflns_theta_min 1.652
_diffrn_source 'sealed tube'
_exptl_absorpt_coefficient_mu 25.866
_exptl_absorpt_correction_T_max 0.7465
_exptl_absorpt_correction_T_min 0.3074
_exptl_absorpt_correction_type multi-scan
_exptl_absorpt_process_details SADABS
_exptl_crystal_colour colourless
_exptl_crystal_density_diffrn 4.176
_exptl_crystal_description plate
_exptl_crystal_F_000 3552
_exptl_crystal_size_max 0.466
_exptl_crystal_size_mid 0.083
_exptl_crystal_size_min 0.037
_refine_diff_density_max 1.503
_refine_diff_density_min -2.976
_refine_diff_density_rms 0.379
_refine_ls_extinction_method none
_refine_ls_goodness_of_fit_ref 1.129
_refine_ls_hydrogen_treatment constr
_refine_ls_matrix_type full
_refine_ls_number_parameters 145
_refine_ls_number_reflns 6254
_refine_ls_number_restraints 0
_refine_ls_restrained_S_all 1.129
_refine_ls_R_factor_all 0.0456
_refine_ls_R_factor_gt 0.0397
_refine_ls_shift/su_max 0.001
_refine_ls_shift/su_mean 0.000
_refine_ls_structure_factor_coef Fsqd
_refine_ls_weighting_details 'w=1/[\s^2^(Fo^2^)+(0.0467P)^2^+135.6126P] where P=(Fo^2^+2Fc^2^)/3'
_refine_ls_weighting_scheme calc
_refine_ls_wR_factor_gt 0.1055
_refine_ls_wR_factor_ref 0.1079
_reflns_Friedel_coverage 0.000
_reflns_number_gt 5642
_reflns_number_total 6254
_reflns_threshold_expression 'I > 2\s(I)'
_cod_data_source_file c7dt00050b2.cif
_cod_data_source_block b17143
_cod_depositor_comments 'Adding full bibliography for 7042234--7042240.cif.'
_cod_original_cell_volume 3324.1(11)
_cod_database_code 7042239
_shelx_shelxl_version_number 2014/7
_shelx_space_group_comment
;
The symmetry employed for this shelxl refinement is uniquely defined
by the following loop, which should always be used as a source of
symmetry information in preference to the above space-group names.
They are only intended as comments.
;
_shelx_estimated_absorpt_t_min 0.029
_shelx_estimated_absorpt_t_max 0.448

loop_
_space_group_symop_operation_xyz
'x, y, z'
'-x, y, -z+1/2'
'x+1/2, y+1/2, z'
'-x+1/2, y+1/2, -z+1/2'
'-x, -y, -z'
'x, -y, z-1/2'
'-x+1/2, -y+1/2, -z'
'x+1/2, -y+1/2, z-1/2'

loop_
_atom_site_label
_atom_site_type_symbol
_atom_site_fract_x
_atom_site_fract_y
_atom_site_fract_z
_atom_site_U_iso_or_equiv
_atom_site_adp_type
_atom_site_occupancy
_atom_site_site_symmetry_order
_atom_site_calc_flag
_atom_site_refinement_flags_posn
_atom_site_refinement_flags_adp
Hg1 Hg 0.46275(2) 0.23865(8) 0.63037(2) 0.01928(8) Uani 1 1 d . .
Hg2 Hg 0.77783(2) 0.50591(7) 0.63761(2) 0.01697(7) Uani 1 1 d . .
I1 I 0.47485(2) 0.59804(12) 0.56514(2) 0.01671(10) Uani 1 1 d . .
I2 I 0.43354(2) -0.11183(13) 0.69023(2) 0.01859(11) Uani 1 1 d . .
I3 I 0.81953(2) 0.85959(12) 0.58371(2) 0.01517(10) Uani 1 1 d . .
I4 I 0.76185(2) 0.11946(12) 0.69946(2) 0.01470(10) Uani 1 1 d . .
O1 O 0.5652(2) 0.1380(15) 0.6568(2) 0.0190(11) Uani 1 1 d . .
N1 N 0.5989(3) 0.3617(18) 0.6667(2) 0.0174(13) Uani 1 1 d . .
N2 N 0.6847(2) 0.4257(17) 0.5864(2) 0.0146(12) Uani 1 1 d . .
C1 C 0.6340(3) 0.445(2) 0.6429(2) 0.0155(14) Uani 1 1 d . .
H1A H 0.6579 0.6060 0.6545 0.019 Uiso 1 1 calc R U
C2 C 0.6409(3) 0.3201(18) 0.6007(3) 0.0131(12) Uani 1 1 d . .
C3 C 0.6043(3) 0.1158(18) 0.5763(3) 0.0158(13) Uani 1 1 d . .
H3A H 0.5743 0.0392 0.5877 0.019 Uiso 1 1 calc R U
C4 C 0.6128(4) 0.026(2) 0.5348(3) 0.0242(17) Uani 1 1 d . .
H4A H 0.5895 -0.1187 0.5177 0.029 Uiso 1 1 calc R U
C5 C 0.6565(3) 0.155(2) 0.5191(3) 0.0190(15) Uani 1 1 d . .
H5A H 0.6615 0.1130 0.4901 0.023 Uiso 1 1 calc R U
C6 C 0.6922(3) 0.343(2) 0.5463(3) 0.0186(15) Uani 1 1 d . .
H6A H 0.7233 0.4163 0.5362 0.022 Uiso 1 1 calc R U
C7 C 0.5972(4) 0.519(2) 0.7088(3) 0.0235(17) Uani 1 1 d . .
H7A H 0.6241 0.6850 0.7133 0.035 Uiso 1 1 calc R U
H7B H 0.5609 0.6060 0.7079 0.035 Uiso 1 1 calc R U
H7C H 0.6054 0.3717 0.7330 0.035 Uiso 1 1 calc R U

loop_
_atom_site_aniso_label
_atom_site_aniso_U_11
_atom_site_aniso_U_22
_atom_site_aniso_U_33
_atom_site_aniso_U_23
_atom_site_aniso_U_13
_atom_site_aniso_U_12
Hg1 0.01788(13) 0.02170(16) 0.01854(14) 0.00672(11) 0.00413(10) -0.00370(11)
Hg2 0.01877(13) 0.01809(15) 0.01485(13) 0.00390(10) 0.00519(10) -0.00368(10)
I1 0.0184(2) 0.0156(2) 0.0167(2) 0.00327(17) 0.00458(17) -0.00273(17)
I2 0.0235(2) 0.0178(2) 0.0162(2) 0.00297(18) 0.00799(18) -0.00198(18)
I3 0.0172(2) 0.0141(2) 0.0160(2) 0.00135(17) 0.00784(16) -0.00171(16)
I4 0.0215(2) 0.0125(2) 0.01124(19) 0.00064(15) 0.00598(16) -0.00063(16)
O1 0.016(2) 0.021(3) 0.021(3) 0.006(2) 0.005(2) -0.005(2)
N1 0.015(3) 0.025(4) 0.011(3) 0.004(3) 0.000(2) 0.005(2)
N2 0.010(2) 0.020(3) 0.015(3) 0.006(2) 0.006(2) 0.001(2)
C1 0.012(3) 0.026(4) 0.008(3) -0.003(3) 0.002(2) 0.005(3)
C2 0.010(3) 0.012(3) 0.016(3) 0.004(2) 0.000(2) 0.000(2)
C3 0.017(3) 0.013(3) 0.017(3) 0.001(3) 0.002(3) 0.001(3)
C4 0.024(4) 0.028(5) 0.018(4) -0.004(3) -0.004(3) 0.005(3)
C5 0.022(4) 0.022(4) 0.014(3) -0.003(3) 0.007(3) 0.002(3)
C6 0.017(3) 0.023(4) 0.017(3) 0.002(3) 0.006(3) 0.000(3)
C7 0.030(4) 0.029(5) 0.013(3) 0.001(3) 0.007(3) 0.005(3)

loop_
_atom_type_symbol
_atom_type_description
_atom_type_scat_dispersion_real
_atom_type_scat_dispersion_imag
_atom_type_scat_source
C C 0.0033 0.0016 'International Tables Vol C Tables 4.2.6.8 and 6.1.1.4'
H H 0.0000 0.0000 'International Tables Vol C Tables 4.2.6.8 and 6.1.1.4'
N N 0.0061 0.0033 'International Tables Vol C Tables 4.2.6.8 and 6.1.1.4'
O O 0.0106 0.0060 'International Tables Vol C Tables 4.2.6.8 and 6.1.1.4'
I I -0.4742 1.8119 'International Tables Vol C Tables 4.2.6.8 and 6.1.1.4'
Hg Hg -2.3894 9.2266 'International Tables Vol C Tables 4.2.6.8 and 6.1.1.4'

loop_
_geom_angle_atom_site_label_1
_geom_angle_atom_site_label_2
_geom_angle_atom_site_label_3
_geom_angle
O1 Hg1 I2 94.10(13)
O1 Hg1 I1 95.33(13)
I2 Hg1 I1 170.52(2)
N2 Hg2 I3 96.33(14)
N2 Hg2 I4 96.72(15)
I3 Hg2 I4 165.55(2)
N1 O1 Hg1 121.1(5)
O1 N1 C1 123.9(7)
O1 N1 C7 115.8(7)
C1 N1 C7 120.3(8)
C6 N2 C2 118.7(7)
C6 N2 Hg2 109.8(5)
C2 N2 Hg2 122.9(5)
N1 C1 C2 127.8(8)
N1 C1 H1A 116.1
C2 C1 H1A 116.1
N2 C2 C3 122.3(7)
N2 C2 C1 114.4(7)
C3 C2 C1 123.2(7)
C2 C3 C4 118.7(8)
C2 C3 H3A 120.7
C4 C3 H3A 120.7
C5 C4 C3 118.1(8)
C5 C4 H4A 120.9
C3 C4 H4A 120.9
C6 C5 C4 119.3(8)
C6 C5 H5A 120.3
C4 C5 H5A 120.3
N2 C6 C5 122.6(7)
N2 C6 H6A 118.7
C5 C6 H6A 118.7
N1 C7 H7A 109.5
N1 C7 H7B 109.5
H7A C7 H7B 109.5
N1 C7 H7C 109.5
H7A C7 H7C 109.5
H7B C7 H7C 109.5

loop_
_geom_bond_atom_site_label_1
_geom_bond_atom_site_label_2
_geom_bond_distance
Hg1 O1 2.586(6)
Hg1 I2 2.6103(7)
Hg1 I1 2.6177(7)
Hg2 N2 2.591(7)
Hg2 I3 2.6281(6)
Hg2 I4 2.6364(6)
O1 N1 1.287(10)
N1 C1 1.301(10)
N1 C7 1.481(11)
N2 C6 1.338(10)
N2 C2 1.343(9)
C1 C2 1.455(11)
C1 H1A 0.9500
C2 C3 1.394(11)
C3 C4 1.399(12)
C3 H3A 0.9500
C4 C5 1.395(13)
C4 H4A 0.9500
C5 C6 1.378(12)
C5 H5A 0.9500
C6 H6A 0.9500
C7 H7A 0.9800
C7 H7B 0.9800
C7 H7C 0.9800

loop_
_geom_hbond_atom_site_label_D
_geom_hbond_atom_site_label_H
_geom_hbond_atom_site_label_A
_geom_hbond_distance_DH
_geom_hbond_distance_HA
_geom_hbond_distance_DA
_geom_hbond_angle_DHA
_geom_hbond_site_symmetry_A
C3 H3A I1 0.95 3.12 3.916(8) 142.2 1_545
C3 H3A O1 0.95 2.24 2.846(10) 121.1 .
C5 H5A I3 0.95 3.18 4.031(8) 150.5 7_656
C6 H6A I3 0.95 3.22 3.903(9) 130.1 .

loop_
_geom_torsion_atom_site_label_1
_geom_torsion_atom_site_label_2
_geom_torsion_atom_site_label_3
_geom_torsion_atom_site_label_4
_geom_torsion
Hg1 O1 N1 C1 -108.5(8)
Hg1 O1 N1 C7 73.8(8)
O1 N1 C1 C2 3.3(13)
C7 N1 C1 C2 -179.0(8)
C6 N2 C2 C3 3.1(12)
Hg2 N2 C2 C3 -141.3(6)
C6 N2 C2 C1 -174.8(7)
Hg2 N2 C2 C1 40.7(9)
N1 C1 C2 N2 -172.4(8)
N1 C1 C2 C3 9.7(13)
N2 C2 C3 C4 -2.1(12)
C1 C2 C3 C4 175.7(8)
C2 C3 C4 C5 -2.3(12)
C3 C4 C5 C6 5.6(13)
C2 N2 C6 C5 0.4(13)
Hg2 N2 C6 C5 149.2(7)
C4 C5 C6 N2 -4.8(14)
